data_7243331
loop_
_publ_author_name
'Peloquin, Andrew J.'
'McMillen, Colin D.'
'Pennington, William T.'

_publ_section_title
;
 One dimensional halogen bond design: Br&#x22EF;N versus I&#x22EF;N with
 fluoroarenes
;
_journal_issue 35
_journal_name_full CrystEngComm
_journal_page_first 6098
_journal_page_last 6106
_journal_paper_doi 10.1039/D1CE00864A
_journal_volume 23
_journal_year 2021
_chemical_formula_moiety 'Br2 C6 F4, C10 H8 N2'
_chemical_formula_sum 'C16 H8 Br2 F4 N2'
_chemical_formula_weight 464.056
_space_group_crystal_system triclinic
_space_group_IT_number 2
_space_group_name_Hall '-P 1'
_space_group_name_H-M_alt 'P -1'
_symmetry_Int_Tables_number 2
_audit_creation_date 2021-05-25
_audit_creation_method
;
Olex2 1.3
(compiled 2020.11.12 svn.r5f609507 for OlexSys, GUI svn.r6272)
;
_audit_update_record
;
2021-06-27 deposited with the CCDC.	2021-08-02 downloaded from the CCDC.
;
_cell_angle_alpha 108.019(5)
_cell_angle_beta 97.023(5)
_cell_angle_gamma 109.558(4)
_cell_formula_units_Z 1
_cell_length_a 6.8925(9)
_cell_length_b 7.6625(10)
_cell_length_c 8.6230(12)
_cell_measurement_reflns_used 7885
_cell_measurement_temperature 99.99
_cell_measurement_theta_max 28.401
_cell_measurement_theta_min 3.042
_cell_volume 394.92(9)
_computing_cell_refinement 'Bruker SAINT'
_computing_data_collection 'Bruker APEX3'
_computing_data_reduction 'Bruker SAINT'
_computing_molecular_graphics 'Olex2 1.3 (Dolomanov et al., 2009)'
_computing_publication_material 'Olex2 1.3 (Dolomanov et al., 2009)'
_computing_structure_refinement 'SHELXL-2016/6 (Sheldrick, 2016)'
_computing_structure_solution 'SHELXT 2014/5 (Sheldrick, 2014)'
_diffrn_ambient_temperature 99.99
_diffrn_measured_fraction_theta_full 0.9979
_diffrn_measured_fraction_theta_max 0.9934
_diffrn_measurement_device_type 'D8 Venture definition'
_diffrn_measurement_method '\f and \w scans'
_diffrn_radiation_type MoK\a
_diffrn_radiation_wavelength 0.71073
_diffrn_reflns_av_R_equivalents 0.0314
_diffrn_reflns_av_unetI/netI 0.0228
_diffrn_reflns_Laue_measured_fraction_full 0.9979
_diffrn_reflns_Laue_measured_fraction_max 0.9934
_diffrn_reflns_limit_h_max 9
_diffrn_reflns_limit_h_min -8
_diffrn_reflns_limit_k_max 10
_diffrn_reflns_limit_k_min -10
_diffrn_reflns_limit_l_max 11
_diffrn_reflns_limit_l_min -11
_diffrn_reflns_number 9852
_diffrn_reflns_point_group_measured_fraction_full 0.9979
_diffrn_reflns_point_group_measured_fraction_max 0.9934
_diffrn_reflns_theta_full 25.2417
_diffrn_reflns_theta_max 28.40
_diffrn_reflns_theta_min 3.04
_diffrn_source 'Incoatec I\mS'
_diffrn_source_current 1.0
_diffrn_source_power 0.05
_diffrn_source_voltage 50.0
_exptl_absorpt_coefficient_mu 5.174
_exptl_absorpt_correction_T_max 0.7457
_exptl_absorpt_correction_T_min 0.4946
_exptl_absorpt_correction_type multi-scan
_exptl_absorpt_process_details
;
SADABS-2014/5 (Bruker,2014/5) was used for absorption correction.
wR2(int) was 0.0861 before and 0.0455 after correction.
The Ratio of minimum to maximum transmission is 0.6633.
The \l/2 correction factor is Not present.
;
_exptl_crystal_colour colourless
_exptl_crystal_colour_primary colourless
_exptl_crystal_density_diffrn 1.951
_exptl_crystal_density_meas ?
_exptl_crystal_density_method 'not measured'
_exptl_crystal_description tabular
_exptl_crystal_F_000 223.721
_exptl_crystal_size_max 0.304
_exptl_crystal_size_mid 0.114
_exptl_crystal_size_min 0.062
_exptl_transmission_factor_max 'not measured'
_exptl_transmission_factor_min 'not measured'
_refine_diff_density_max 0.5052
_refine_diff_density_min -0.3582
_refine_diff_density_rms 0.0791
_refine_ls_d_res_high 0.7471
_refine_ls_d_res_low 6.6949
_refine_ls_goodness_of_fit_ref 1.0716
_refine_ls_hydrogen_treatment constr
_refine_ls_matrix_type full
_refine_ls_number_constraints 8
_refine_ls_number_parameters 109
_refine_ls_number_reflns 1966
_refine_ls_number_restraints 0
_refine_ls_restrained_S_all 1.0716
_refine_ls_R_factor_all 0.0236
_refine_ls_R_factor_gt 0.0199
_refine_ls_shift/su_max 0.0000
_refine_ls_shift/su_mean 0.0000
_refine_ls_structure_factor_coef Fsqd
_refine_ls_weighting_details 'w=1/[\s^2^(Fo^2^)+(0.0076P)^2^+0.3580P] where P=(Fo^2^+2Fc^2^)/3'
_refine_ls_weighting_scheme calc
_refine_ls_wR_factor_gt 0.0425
_refine_ls_wR_factor_ref 0.0455
_reflns_Friedel_coverage 0.0
_reflns_limit_h_max 9
_reflns_limit_h_min -9
_reflns_limit_k_max 9
_reflns_limit_k_min -10
_reflns_limit_l_max 11
_reflns_limit_l_min 0
_reflns_number_gt 1832
_reflns_number_total 1966
_reflns_threshold_expression I>=2u(I)
_cod_data_source_file d1ce00864a2.cif
_cod_data_source_block Br2F4bz_22bipy
_cod_depositor_comments
;
The following automatic conversions were performed:

data item '_exptl_crystal_density_meas' value 'not measured' was
changed to '?' -- the value is perceived as not measured.

Automatic conversion script
Id: cif_fix_values 7556 2019-12-06 15:28:31Z antanas 

 Adding full bibliography for 7243307--7243335.cif.
;
_cod_database_code 7243331
_olex2_refinement_description
;
;
_olex2_submission_special_instructions 'No special instructions were received'

loop_
_space_group_symop_id
_space_group_symop_operation_xyz
1 x,y,z
2 -x,-y,-z

loop_
_atom_site_label
_atom_site_type_symbol
_atom_site_fract_x
_atom_site_fract_y
_atom_site_fract_z
_atom_site_U_iso_or_equiv
_atom_site_adp_type
_atom_site_occupancy
_atom_site_refinement_flags_posn
Br1 Br 0.26484(3) 0.48224(3) 0.62148(3) 0.02591(7) Uani 1.000000 .
F2 F 0.20862(17) 0.21502(17) 0.82927(13) 0.0270(2) Uani 1.000000 .
F1 F 0.00595(18) 0.17940(17) 0.27331(14) 0.0271(2) Uani 1.000000 .
N1 N 0.5413(2) 0.9140(2) 0.66949(19) 0.0207(3) Uani 1.000000 .
C4 C 0.5504(2) 1.0437(3) 0.5922(2) 0.0166(3) Uani 1.000000 .
C2 C 0.0034(3) 0.0927(3) 0.3870(2) 0.0201(3) Uani 1.000000 .
C3 C 0.1061(3) 0.1108(3) 0.6665(2) 0.0193(3) Uani 1.000000 .
C1 C 0.1109(3) 0.2069(3) 0.5535(2) 0.0194(3) Uani 1.000000 .
C8 C 0.6483(3) 1.2498(3) 0.6783(2) 0.0216(4) Uani 1.000000 .
C5 C 0.6340(3) 0.9897(3) 0.8342(2) 0.0255(4) Uani 1.000000 .
C6 C 0.7352(3) 1.1924(3) 0.9298(2) 0.0272(4) Uani 1.000000 .
C7 C 0.7403(3) 1.3243(3) 0.8499(2) 0.0260(4) Uani 1.000000 .
H5 H 0.6304(3) 0.8991(3) 0.8893(2) 0.0306(5) Uiso 1.000000 R
H6 H 0.7992(3) 1.2393(3) 1.0469(2) 0.0327(5) Uiso 1.000000 R
H7 H 0.8061(3) 1.4643(3) 0.9118(2) 0.0312(5) Uiso 1.000000 R
H8 H 0.6519(3) 1.3378(3) 0.6205(2) 0.0259(4) Uiso 1.000000 R

loop_
_atom_site_aniso_label
_atom_site_aniso_U_11
_atom_site_aniso_U_22
_atom_site_aniso_U_33
_atom_site_aniso_U_12
_atom_site_aniso_U_13
_atom_site_aniso_U_23
Br1 0.02454(10) 0.01888(9) 0.03421(12) 0.00837(7) 0.00843(8) 0.00962(8)
F2 0.0275(6) 0.0309(6) 0.0179(5) 0.0101(5) 0.0032(4) 0.0057(5)
F1 0.0339(6) 0.0317(6) 0.0266(6) 0.0162(5) 0.0112(5) 0.0201(5)
N1 0.0196(7) 0.0244(7) 0.0196(7) 0.0082(6) 0.0059(6) 0.0102(6)
C4 0.0124(7) 0.0219(8) 0.0163(8) 0.0076(6) 0.0048(6) 0.0068(7)
C2 0.0202(8) 0.0256(9) 0.0229(9) 0.0125(7) 0.0096(7) 0.0145(7)
C3 0.0167(8) 0.0237(8) 0.0181(8) 0.0097(7) 0.0047(6) 0.0067(7)
C1 0.0179(8) 0.0186(8) 0.0247(9) 0.0089(7) 0.0086(7) 0.0089(7)
C8 0.0184(8) 0.0226(9) 0.0216(9) 0.0077(7) 0.0034(7) 0.0064(7)
C5 0.0239(9) 0.0365(10) 0.0210(9) 0.0122(8) 0.0083(7) 0.0157(8)
C6 0.0203(9) 0.0406(11) 0.0155(8) 0.0098(8) 0.0027(7) 0.0068(8)
C7 0.0218(9) 0.0250(9) 0.0216(9) 0.0061(7) 0.0012(7) 0.0013(7)

loop_
_atom_type_symbol
_atom_type_scat_dispersion_real
_atom_type_scat_dispersion_imag
_atom_type_scat_Cromer_Mann_a1
_atom_type_scat_Cromer_Mann_a2
_atom_type_scat_Cromer_Mann_a3
_atom_type_scat_Cromer_Mann_a4
_atom_type_scat_Cromer_Mann_b1
_atom_type_scat_Cromer_Mann_b2
_atom_type_scat_Cromer_Mann_b3
_atom_type_scat_Cromer_Mann_b4
_atom_type_scat_Cromer_Mann_c
_atom_type_scat_source
_atom_type_scat_dispersion_source
H 0.00000 0.00000 0.49300 0.32291 0.14019 0.04081 10.51090 26.12570 3.14236 57.79970 0.0030380000826 'International Tables Volume C Table 6.1.1.4 (pp. 500-502)' 'Henke, Gullikson and Davis, At. Data and Nucl. Data Tables, 1993, 54, 2'
C 0.00347 0.00161 2.31000 1.02000 1.58860 0.86500 20.84390 10.20750 0.56870 51.65120 0.215599998832 'International Tables Volume C Table 6.1.1.4 (pp. 500-502)' 'Henke, Gullikson and Davis, At. Data and Nucl. Data Tables, 1993, 54, 2'
F 0.01794 0.01033 3.53920 2.64120 1.51700 1.02430 10.28250 4.29440 0.26150 26.14760 0.277599990368 'International Tables Volume C Table 6.1.1.4 (pp. 500-502)' 'Henke, Gullikson and Davis, At. Data and Nucl. Data Tables, 1993, 54, 2'
Br -0.28346 2.55990 17.17890 5.23580 5.63770 3.98510 2.17230 16.57960 0.26090 41.43280 2.95569992065 'International Tables Volume C Table 6.1.1.4 (pp. 500-502)' 'Henke, Gullikson and Davis, At. Data and Nucl. Data Tables, 1993, 54, 2'
N 0.00653 0.00323 12.21260 3.13220 2.01250 1.16630 0.00570 9.89330 28.99750 0.58260 -11.5290002823 'International Tables Volume C Table 6.1.1.4 (pp. 500-502)' 'Henke, Gullikson and Davis, At. Data and Nucl. Data Tables, 1993, 54, 2'

loop_
_geom_angle_atom_site_label_1
_geom_angle_atom_site_label_2
_geom_angle_atom_site_label_3
_geom_angle
_geom_angle_site_symmetry_1
_geom_angle_site_symmetry_3
_geom_angle_publ_flag
C5 N1 C4 117.53(16) . . ?
C4 C4 N1 116.70(19) 2_676 . ?
C8 C4 N1 122.42(16) . . ?
C3 C2 F1 118.66(16) 2_556 . ?
C1 C2 F1 120.01(16) . . ?
C1 C2 C3 121.33(16) . 2_556 ?
C2 C3 F2 119.08(16) 2_556 . ?
C1 C3 F2 120.35(16) . . ?
C1 C3 C2 120.57(16) . 2_556 ?
C2 C1 Br1 120.35(13) . . ?
C3 C1 Br1 121.52(14) . . ?
C3 C1 C2 118.10(16) . . ?
C7 C8 C4 118.79(17) . . ?
H8 C8 C4 120.61(10) . . ?
H8 C8 C7 120.61(11) . . ?
C6 C5 N1 123.98(18) . . ?
H5 C5 N1 118.01(11) . . ?
H5 C5 C6 118.01(11) . . ?
C7 C6 C5 118.03(17) . . ?
H6 C6 C5 120.99(11) . . ?
H6 C6 C7 120.99(11) . . ?
C6 C7 C8 119.24(18) . . ?
H7 C7 C8 120.38(11) . . ?
H7 C7 C6 120.38(11) . . ?

loop_
_geom_bond_atom_site_label_1
_geom_bond_atom_site_label_2
_geom_bond_distance
_geom_bond_site_symmetry_2
_geom_bond_publ_flag
Br1 C1 1.8720(17) . ?
F2 C3 1.339(2) . ?
F1 C2 1.343(2) . ?
N1 C4 1.347(2) . ?
N1 C5 1.335(2) . ?
C4 C4 1.489(3) 2_676 ?
C4 C8 1.392(2) . ?
C2 C3 1.377(2) 2_556 ?
C2 C1 1.380(3) . ?
C3 C1 1.389(2) . ?
C8 C7 1.387(3) . ?
C8 H8 0.9500 . ?
C5 C6 1.386(3) . ?
C5 H5 0.9500 . ?
C6 C7 1.382(3) . ?
C6 H6 0.9500 . ?
C7 H7 0.9500 . ?
